data_7112473
loop_
_publ_author_name
'Xue, Fei'
'Zhao, Jin'
'Hor, T. S. Andy'

_publ_section_title
;
 Ambient arylmagnesiation of alkynes catalysed by ligandless nickel(ii).
;
_journal_issue 86
_journal_name_full 'Chemical communications (Cambridge, England)'
_journal_page_first 10121
_journal_page_last 10123
_journal_paper_doi 10.1039/c3cc45202f
_journal_volume 49
_journal_year 2013
_chemical_formula_sum 'C22 H19 F'
_chemical_formula_weight 302.37
_chemical_name_systematic
; 
 ? 
;
_space_group_IT_number 2
_symmetry_cell_setting triclinic
_symmetry_space_group_name_Hall '-P 1'
_symmetry_space_group_name_H-M 'P -1'
_atom_sites_solution_hydrogens geom
_atom_sites_solution_primary direct
_atom_sites_solution_secondary difmap
_audit_creation_method SHELXL-97
_cell_angle_alpha 78.2820(10)
_cell_angle_beta 89.092(2)
_cell_angle_gamma 88.732(2)
_cell_formula_units_Z 4
_cell_length_a 9.3013(8)
_cell_length_b 10.3979(9)
_cell_length_c 17.3590(15)
_cell_measurement_reflns_used 4990
_cell_measurement_temperature 100(2)
_cell_measurement_theta_max 27.42
_cell_measurement_theta_min 2.40
_cell_volume 1643.4(2)
_computing_cell_refinement 'Bruker SAINT'
_computing_data_collection 'Bruker APEX2'
_computing_data_reduction 'Bruker SAINT'
_computing_molecular_graphics 'Bruker SHELXTL'
_computing_publication_material 'Bruker SHELXTL'
_computing_structure_refinement 'SHELXL-97 (Sheldrick, 2008)'
_computing_structure_solution 'SHELXS-97 (Sheldrick, 2008)'
_diffrn_ambient_temperature 100(2)
_diffrn_measured_fraction_theta_full 0.999
_diffrn_measured_fraction_theta_max 0.999
_diffrn_measurement_device_type 'Bruker APEX-II CCD'
_diffrn_measurement_method '\f and \w scans'
_diffrn_radiation_monochromator graphite
_diffrn_radiation_source 'fine-focus sealed tube'
_diffrn_radiation_type MoK\a
_diffrn_radiation_wavelength 0.71073
_diffrn_reflns_av_R_equivalents 0.0317
_diffrn_reflns_av_sigmaI/netI 0.0406
_diffrn_reflns_limit_h_max 12
_diffrn_reflns_limit_h_min -12
_diffrn_reflns_limit_k_max 13
_diffrn_reflns_limit_k_min -13
_diffrn_reflns_limit_l_max 22
_diffrn_reflns_limit_l_min -22
_diffrn_reflns_number 22006
_diffrn_reflns_theta_full 27.50
_diffrn_reflns_theta_max 27.50
_diffrn_reflns_theta_min 2.00
_exptl_absorpt_coefficient_mu 0.077
_exptl_absorpt_correction_T_max 0.9833
_exptl_absorpt_correction_T_min 0.9581
_exptl_absorpt_correction_type multi-scan
_exptl_absorpt_process_details 'Sadabs, (Sheldrick 2008)'
_exptl_crystal_colour Colourless
_exptl_crystal_density_diffrn 1.222
_exptl_crystal_density_meas ?
_exptl_crystal_density_method 'not measured'
_exptl_crystal_description Block
_exptl_crystal_F_000 640
_exptl_crystal_size_max 0.56
_exptl_crystal_size_mid 0.26
_exptl_crystal_size_min 0.22
_refine_diff_density_max 0.402
_refine_diff_density_min -0.230
_refine_diff_density_rms 0.052
_refine_ls_extinction_method none
_refine_ls_goodness_of_fit_ref 1.085
_refine_ls_hydrogen_treatment constr
_refine_ls_matrix_type full
_refine_ls_number_parameters 419
_refine_ls_number_reflns 7544
_refine_ls_number_restraints 0
_refine_ls_restrained_S_all 1.085
_refine_ls_R_factor_all 0.0674
_refine_ls_R_factor_gt 0.0520
_refine_ls_shift/su_max 0.001
_refine_ls_shift/su_mean 0.000
_refine_ls_structure_factor_coef Fsqd
_refine_ls_weighting_details 'calc w=1/[\s^2^(Fo^2^)+(0.0776P)^2^+0.2861P] where P=(Fo^2^+2Fc^2^)/3'
_refine_ls_weighting_scheme calc
_refine_ls_wR_factor_gt 0.1389
_refine_ls_wR_factor_ref 0.1465
_reflns_number_gt 5778
_reflns_number_total 7544
_reflns_threshold_expression >2sigma(I)
_cod_data_source_file c3cc45202f.txt
_cod_data_source_block d040
_cod_depositor_comments
;
The following automatic conversions were performed:

'_symmetry_cell_setting' value 'Triclinic' changed to 'triclinic'
according to
/usr/data/users/saulius/automatic-downloads/retrospective/RSC/lib/dictionaries/cif_core.dic
dictionary named 'cif_core.dic' version 2.4.2 from
2011-04-26.

'_exptl_absorpt_correction_type' value 'Multi-scan'
changed to 'multi-scan' according to
/usr/data/users/saulius/automatic-downloads/retrospective/RSC/lib/dictionaries/cif_core.dic
dictionary named 'cif_core.dic' version 2.4.2 from 2011-04-26.

Automatic conversion script
Id: cif_fix_values 2281 2013-09-26 08:29:07Z andrius 

The following automatic conversions were performed:

'_exptl_crystal_density_meas' value 'Not Measured' was changed to '?'
- the value is perceived as not measured.

Automatic conversion script
Id: cif_fix_values 3008 2015-01-20 13:52:24Z robertas 
;
_cod_original_sg_symbol_H-M P-1
_cod_database_code 7112473

loop_
_symmetry_equiv_pos_as_xyz
'x, y, z'
'-x, -y, -z'

loop_
_atom_site_label
_atom_site_type_symbol
_atom_site_fract_x
_atom_site_fract_y
_atom_site_fract_z
_atom_site_U_iso_or_equiv
_atom_site_adp_type
_atom_site_occupancy
_atom_site_symmetry_multiplicity
_atom_site_calc_flag
_atom_site_refinement_flags
F1 F 0.90416(12) 0.08801(10) 1.22516(5) 0.0384(3) Uani 1 1 d .
F2 F 0.59010(13) 0.06979(10) 0.58353(6) 0.0448(3) Uani 1 1 d .
C1 C 0.77332(15) 0.27147(15) 0.90676(9) 0.0236(3) Uani 1 1 d .
C2 C 0.81407(16) 0.39332(15) 0.87412(9) 0.0245(3) Uani 1 1 d .
H2 H 0.8638 0.4360 0.9089 0.029 Uiso 1 1 calc R
C3 C 0.79606(16) 0.47396(15) 0.79400(9) 0.0249(3) Uani 1 1 d .
C4 C 0.87841(17) 0.58724(15) 0.77396(10) 0.0277(3) Uani 1 1 d .
H4 H 0.9458 0.6050 0.8108 0.033 Uiso 1 1 calc R
C5 C 0.86554(18) 0.67394(15) 0.70289(10) 0.0292(4) Uani 1 1 d .
H5 H 0.9239 0.7495 0.6917 0.035 Uiso 1 1 calc R
C6 C 0.76778(17) 0.65178(16) 0.64742(9) 0.0281(4) Uani 1 1 d .
C7 C 0.68458(17) 0.53817(16) 0.66756(10) 0.0276(3) Uani 1 1 d .
H7 H 0.6165 0.5207 0.6310 0.033 Uiso 1 1 calc R
C8 C 0.69845(16) 0.45187(16) 0.73818(10) 0.0272(3) Uani 1 1 d .
H8 H 0.6407 0.3759 0.7493 0.033 Uiso 1 1 calc R
C9 C 0.7496(2) 0.74645(19) 0.57036(11) 0.0403(4) Uani 1 1 d .
H9A H 0.8109 0.8224 0.5690 0.060 Uiso 1 1 calc R
H9B H 0.6489 0.7760 0.5645 0.060 Uiso 1 1 calc R
H9C H 0.7773 0.7029 0.5272 0.060 Uiso 1 1 calc R
C10 C 0.70643(16) 0.17711(15) 0.86400(9) 0.0236(3) Uani 1 1 d .
C11 C 0.77728(17) 0.13606(16) 0.80154(9) 0.0281(3) Uani 1 1 d .
H11 H 0.8676 0.1723 0.7836 0.034 Uiso 1 1 calc R
C12 C 0.71763(18) 0.04307(16) 0.76528(9) 0.0290(4) Uani 1 1 d .
H12 H 0.7682 0.0155 0.7233 0.035 Uiso 1 1 calc R
C13 C 0.58522(17) -0.01031(15) 0.78940(9) 0.0259(3) Uani 1 1 d .
C14 C 0.51373(17) 0.03240(16) 0.85083(10) 0.0295(4) Uani 1 1 d .
H14 H 0.4216 -0.0012 0.8673 0.035 Uiso 1 1 calc R
C15 C 0.57415(17) 0.12290(16) 0.88839(10) 0.0287(4) Uani 1 1 d .
H15 H 0.5246 0.1483 0.9314 0.034 Uiso 1 1 calc R
C16 C 0.5227(2) -0.11562(17) 0.75304(10) 0.0337(4) Uani 1 1 d .
H16A H 0.4916 -0.0775 0.6994 0.051 Uiso 1 1 calc R
H16B H 0.4400 -0.1537 0.7846 0.051 Uiso 1 1 calc R
H16C H 0.5958 -0.1844 0.7514 0.051 Uiso 1 1 calc R
C17 C 0.80124(15) 0.22143(15) 0.99151(9) 0.0232(3) Uani 1 1 d .
C18 C 0.79518(16) 0.30574(15) 1.04535(9) 0.0245(3) Uani 1 1 d .
H18 H 0.7680 0.3954 1.0277 0.029 Uiso 1 1 calc R
C19 C 0.82808(16) 0.26025(15) 1.12333(9) 0.0257(3) Uani 1 1 d .
H19 H 0.8223 0.3175 1.1596 0.031 Uiso 1 1 calc R
C20 C 0.86925(17) 0.13117(16) 1.14790(9) 0.0270(3) Uani 1 1 d .
C21 C 0.87506(17) 0.04407(16) 1.09852(9) 0.0275(3) Uani 1 1 d .
H21 H 0.9033 -0.0450 1.1172 0.033 Uiso 1 1 calc R
C22 C 0.83877(16) 0.08933(15) 1.02073(9) 0.0247(3) Uani 1 1 d .
H22 H 0.8392 0.0294 0.9861 0.030 Uiso 1 1 calc R
C23 C 0.71646(15) 0.47581(15) 0.32731(9) 0.0230(3) Uani 1 1 d .
C24 C 0.66559(16) 0.46527(15) 0.25677(9) 0.0234(3) Uani 1 1 d .
H24 H 0.6070 0.3913 0.2575 0.028 Uiso 1 1 calc R
C25 C 0.68618(15) 0.54989(14) 0.17862(9) 0.0218(3) Uani 1 1 d .
C26 C 0.80847(16) 0.62504(15) 0.15652(9) 0.0242(3) Uani 1 1 d .
H26 H 0.8793 0.6299 0.1946 0.029 Uiso 1 1 calc R
C27 C 0.82759(16) 0.69231(15) 0.08003(9) 0.0246(3) Uani 1 1 d .
H27 H 0.9119 0.7422 0.0665 0.030 Uiso 1 1 calc R
C28 C 0.72617(16) 0.68900(14) 0.02188(9) 0.0231(3) Uani 1 1 d .
C29 C 0.60303(16) 0.61651(14) 0.04408(9) 0.0231(3) Uani 1 1 d .
H29 H 0.5307 0.6144 0.0063 0.028 Uiso 1 1 calc R
C30 C 0.58452(16) 0.54752(15) 0.12044(9) 0.0228(3) Uani 1 1 d .
H30 H 0.5004 0.4971 0.1337 0.027 Uiso 1 1 calc R
C31 C 0.7503(2) 0.76060(17) -0.06130(10) 0.0333(4) Uani 1 1 d .
H31A H 0.7029 0.7142 -0.0973 0.050 Uiso 1 1 calc R
H31B H 0.8537 0.7644 -0.0730 0.050 Uiso 1 1 calc R
H31C H 0.7102 0.8500 -0.0679 0.050 Uiso 1 1 calc R
C32 C 0.78961(16) 0.59348(15) 0.34305(9) 0.0226(3) Uani 1 1 d .
C33 C 0.72611(16) 0.71845(15) 0.32286(9) 0.0249(3) Uani 1 1 d .
H33 H 0.6367 0.7295 0.2964 0.030 Uiso 1 1 calc R
C34 C 0.79196(17) 0.82648(16) 0.34104(9) 0.0262(3) Uani 1 1 d .
H34 H 0.7467 0.9107 0.3271 0.031 Uiso 1 1 calc R
C35 C 0.92317(17) 0.81377(15) 0.37936(9) 0.0249(3) Uani 1 1 d .
C36 C 0.98728(17) 0.68987(17) 0.39842(10) 0.0294(4) Uani 1 1 d .
H36 H 1.0780 0.6795 0.4236 0.035 Uiso 1 1 calc R
C37 C 0.92131(17) 0.58107(16) 0.38136(10) 0.0278(3) Uani 1 1 d .
H37 H 0.9663 0.4969 0.3959 0.033 Uiso 1 1 calc R
C38 C 0.99203(19) 0.93065(16) 0.40165(10) 0.0317(4) Uani 1 1 d .
H38A H 0.9886 1.0052 0.3569 0.048 Uiso 1 1 calc R
H38B H 1.0924 0.9088 0.4160 0.048 Uiso 1 1 calc R
H38C H 0.9399 0.9540 0.4465 0.048 Uiso 1 1 calc R
C39 C 0.69042(16) 0.36783(15) 0.39601(9) 0.0238(3) Uani 1 1 d .
C40 C 0.65436(16) 0.39481(16) 0.46996(9) 0.0268(3) Uani 1 1 d .
H40 H 0.6536 0.4831 0.4770 0.032 Uiso 1 1 calc R
C41 C 0.61997(18) 0.29545(17) 0.53266(10) 0.0312(4) Uani 1 1 d .
H41 H 0.5936 0.3147 0.5823 0.037 Uiso 1 1 calc R
C42 C 0.62457(18) 0.16832(17) 0.52197(10) 0.0309(4) Uani 1 1 d .
C43 C 0.66377(19) 0.13627(16) 0.45165(10) 0.0318(4) Uani 1 1 d .
H43 H 0.6680 0.0472 0.4462 0.038 Uiso 1 1 calc R
C44 C 0.69705(17) 0.23639(15) 0.38882(9) 0.0274(3) Uani 1 1 d .
H44 H 0.7249 0.2154 0.3399 0.033 Uiso 1 1 calc R

loop_
_atom_site_aniso_label
_atom_site_aniso_U_11
_atom_site_aniso_U_22
_atom_site_aniso_U_33
_atom_site_aniso_U_23
_atom_site_aniso_U_13
_atom_site_aniso_U_12
F1 0.0507(6) 0.0395(6) 0.0231(5) -0.0018(4) -0.0034(4) -0.0039(5)
F2 0.0623(7) 0.0377(6) 0.0300(6) 0.0050(5) -0.0043(5) -0.0138(5)
C1 0.0182(7) 0.0257(8) 0.0277(8) -0.0073(6) -0.0007(6) 0.0007(6)
C2 0.0206(7) 0.0238(8) 0.0304(8) -0.0081(6) -0.0059(6) 0.0001(6)
C3 0.0204(7) 0.0229(8) 0.0317(8) -0.0064(6) 0.0011(6) 0.0005(6)
C4 0.0258(8) 0.0246(8) 0.0325(9) -0.0051(7) -0.0040(6) -0.0033(6)
C5 0.0307(8) 0.0215(8) 0.0354(9) -0.0056(7) 0.0024(7) -0.0048(6)
C6 0.0294(8) 0.0285(8) 0.0262(8) -0.0059(7) 0.0037(6) 0.0065(6)
C7 0.0225(8) 0.0331(9) 0.0296(8) -0.0118(7) -0.0018(6) 0.0014(6)
C8 0.0229(8) 0.0261(8) 0.0331(9) -0.0069(7) 0.0008(6) -0.0016(6)
C9 0.0473(11) 0.0405(10) 0.0293(9) 0.0011(8) 0.0029(8) 0.0038(8)
C10 0.0218(7) 0.0215(7) 0.0271(8) -0.0043(6) -0.0027(6) 0.0001(6)
C11 0.0250(8) 0.0309(9) 0.0291(8) -0.0070(7) 0.0019(6) -0.0043(6)
C12 0.0343(9) 0.0293(8) 0.0246(8) -0.0087(7) 0.0013(7) -0.0019(7)
C13 0.0308(8) 0.0222(8) 0.0244(8) -0.0036(6) -0.0067(6) -0.0003(6)
C14 0.0202(8) 0.0307(9) 0.0397(9) -0.0117(7) 0.0000(7) -0.0040(6)
C15 0.0242(8) 0.0297(8) 0.0351(9) -0.0135(7) 0.0030(7) -0.0005(6)
C16 0.0415(10) 0.0317(9) 0.0307(9) -0.0119(7) -0.0022(7) -0.0077(7)
C17 0.0172(7) 0.0287(8) 0.0253(8) -0.0087(6) 0.0013(6) -0.0023(6)
C18 0.0225(7) 0.0217(7) 0.0301(8) -0.0070(6) 0.0000(6) 0.0010(6)
C19 0.0255(8) 0.0254(8) 0.0287(8) -0.0112(7) 0.0035(6) -0.0039(6)
C20 0.0266(8) 0.0301(8) 0.0232(8) -0.0023(6) 0.0028(6) -0.0055(6)
C21 0.0277(8) 0.0229(8) 0.0312(9) -0.0036(7) 0.0023(7) -0.0029(6)
C22 0.0217(7) 0.0231(8) 0.0321(8) -0.0120(7) 0.0038(6) -0.0030(6)
C23 0.0193(7) 0.0242(8) 0.0268(8) -0.0084(6) 0.0000(6) 0.0009(6)
C24 0.0216(7) 0.0240(8) 0.0265(8) -0.0091(6) 0.0016(6) -0.0034(6)
C25 0.0207(7) 0.0221(7) 0.0244(8) -0.0090(6) -0.0001(6) 0.0020(6)
C26 0.0195(7) 0.0268(8) 0.0282(8) -0.0101(6) -0.0034(6) 0.0004(6)
C27 0.0195(7) 0.0215(7) 0.0335(9) -0.0072(6) 0.0020(6) -0.0011(6)
C28 0.0258(8) 0.0167(7) 0.0272(8) -0.0061(6) 0.0014(6) 0.0040(6)
C29 0.0236(7) 0.0215(7) 0.0261(8) -0.0092(6) -0.0042(6) 0.0022(6)
C30 0.0204(7) 0.0239(8) 0.0263(8) -0.0106(6) 0.0002(6) -0.0019(6)
C31 0.0399(10) 0.0299(9) 0.0284(9) -0.0016(7) 0.0008(7) -0.0012(7)
C32 0.0217(7) 0.0258(8) 0.0218(7) -0.0085(6) 0.0015(6) -0.0016(6)
C33 0.0225(7) 0.0285(8) 0.0246(8) -0.0074(6) -0.0032(6) -0.0003(6)
C34 0.0294(8) 0.0243(8) 0.0254(8) -0.0063(6) -0.0008(6) 0.0002(6)
C35 0.0274(8) 0.0283(8) 0.0210(7) -0.0091(6) 0.0030(6) -0.0077(6)
C36 0.0214(8) 0.0373(9) 0.0316(9) -0.0118(7) -0.0043(6) -0.0026(7)
C37 0.0245(8) 0.0273(8) 0.0333(9) -0.0102(7) -0.0035(6) 0.0028(6)
C38 0.0359(9) 0.0309(9) 0.0311(9) -0.0121(7) 0.0008(7) -0.0102(7)
C39 0.0214(7) 0.0253(8) 0.0254(8) -0.0062(6) -0.0044(6) -0.0015(6)
C40 0.0267(8) 0.0273(8) 0.0285(8) -0.0101(7) -0.0033(6) -0.0003(6)
C41 0.0327(9) 0.0381(10) 0.0239(8) -0.0083(7) -0.0032(7) -0.0039(7)
C42 0.0340(9) 0.0306(9) 0.0257(8) 0.0007(7) -0.0068(7) -0.0065(7)
C43 0.0394(10) 0.0245(8) 0.0318(9) -0.0055(7) -0.0088(7) -0.0039(7)
C44 0.0317(8) 0.0273(8) 0.0247(8) -0.0083(7) -0.0039(6) -0.0009(6)

loop_
_atom_type_symbol
_atom_type_description
_atom_type_scat_dispersion_real
_atom_type_scat_dispersion_imag
_atom_type_scat_source
C C 0.0033 0.0016 'International Tables Vol C Tables 4.2.6.8 and 6.1.1.4'
H H 0.0000 0.0000 'International Tables Vol C Tables 4.2.6.8 and 6.1.1.4'
F F 0.0171 0.0103 'International Tables Vol C Tables 4.2.6.8 and 6.1.1.4'

loop_
_geom_angle_atom_site_label_1
_geom_angle_atom_site_label_2
_geom_angle_atom_site_label_3
_geom_angle
C2 C1 C17 118.47(14)
C2 C1 C10 125.43(14)
C17 C1 C10 116.04(13)
C1 C2 C3 132.04(14)
C1 C2 H2 114.0
C3 C2 H2 114.0
C8 C3 C4 116.76(15)
C8 C3 C2 126.00(14)
C4 C3 C2 117.12(14)
C5 C4 C3 122.58(15)
C5 C4 H4 118.7
C3 C4 H4 118.7
C4 C5 C6 120.51(15)
C4 C5 H5 119.7
C6 C5 H5 119.7
C5 C6 C7 116.99(15)
C5 C6 C9 121.41(16)
C7 C6 C9 121.58(16)
C8 C7 C6 122.23(15)
C8 C7 H7 118.9
C6 C7 H7 118.9
C7 C8 C3 120.92(15)
C7 C8 H8 119.5
C3 C8 H8 119.5
C6 C9 H9A 109.5
C6 C9 H9B 109.5
H9A C9 H9B 109.5
C6 C9 H9C 109.5
H9A C9 H9C 109.5
H9B C9 H9C 109.5
C15 C10 C11 118.13(14)
C15 C10 C1 120.35(14)
C11 C10 C1 121.44(14)
C12 C11 C10 120.84(15)
C12 C11 H11 119.6
C10 C11 H11 119.6
C13 C12 C11 120.93(15)
C13 C12 H12 119.5
C11 C12 H12 119.5
C12 C13 C14 118.10(14)
C12 C13 C16 121.36(15)
C14 C13 C16 120.49(15)
C15 C14 C13 121.23(15)
C15 C14 H14 119.4
C13 C14 H14 119.4
C14 C15 C10 120.74(15)
C14 C15 H15 119.6
C10 C15 H15 119.6
C13 C16 H16A 109.5
C13 C16 H16B 109.5
H16A C16 H16B 109.5
C13 C16 H16C 109.5
H16A C16 H16C 109.5
H16B C16 H16C 109.5
C22 C17 C18 117.40(14)
C22 C17 C1 121.48(13)
C18 C17 C1 121.09(14)
C19 C18 C17 120.92(14)
C19 C18 H18 119.5
C17 C18 H18 119.5
C20 C19 C18 119.05(14)
C20 C19 H19 120.5
C18 C19 H19 120.5
F1 C20 C21 118.94(14)
F1 C20 C19 118.39(14)
C21 C20 C19 122.66(15)
C20 C21 C22 118.12(15)
C20 C21 H21 120.9
C22 C21 H21 120.9
C21 C22 C17 121.78(14)
C21 C22 H22 119.1
C17 C22 H22 119.1
C24 C23 C39 118.81(14)
C24 C23 C32 124.39(14)
C39 C23 C32 116.66(13)
C23 C24 C25 130.36(14)
C23 C24 H24 114.8
C25 C24 H24 114.8
C26 C25 C30 117.24(14)
C26 C25 C24 123.70(13)
C30 C25 C24 118.83(13)
C27 C26 C25 120.82(14)
C27 C26 H26 119.6
C25 C26 H26 119.6
C26 C27 C28 121.78(14)
C26 C27 H27 119.1
C28 C27 H27 119.1
C29 C28 C27 117.51(14)
C29 C28 C31 121.52(14)
C27 C28 C31 120.97(14)
C30 C29 C28 120.81(14)
C30 C29 H29 119.6
C28 C29 H29 119.6
C29 C30 C25 121.81(14)
C29 C30 H30 119.1
C25 C30 H30 119.1
C28 C31 H31A 109.5
C28 C31 H31B 109.5
H31A C31 H31B 109.5
C28 C31 H31C 109.5
H31A C31 H31C 109.5
H31B C31 H31C 109.5
C37 C32 C33 118.07(14)
C37 C32 C23 120.71(14)
C33 C32 C23 121.17(13)
C34 C33 C32 120.72(14)
C34 C33 H33 119.6
C32 C33 H33 119.6
C33 C34 C35 121.08(15)
C33 C34 H34 119.5
C35 C34 H34 119.5
C36 C35 C34 118.20(14)
C36 C35 C38 120.82(14)
C34 C35 C38 120.96(15)
C37 C36 C35 121.09(14)
C37 C36 H36 119.5
C35 C36 H36 119.5
C36 C37 C32 120.82(15)
C36 C37 H37 119.6
C32 C37 H37 119.6
C35 C38 H38A 109.5
C35 C38 H38B 109.5
H38A C38 H38B 109.5
C35 C38 H38C 109.5
H38A C38 H38C 109.5
H38B C38 H38C 109.5
C44 C39 C40 117.84(14)
C44 C39 C23 121.25(14)
C40 C39 C23 120.88(14)
C41 C40 C39 121.16(15)
C41 C40 H40 119.4
C39 C40 H40 119.4
C42 C41 C40 118.65(15)
C42 C41 H41 120.7
C40 C41 H41 120.7
F2 C42 C43 118.54(15)
F2 C42 C41 118.96(15)
C43 C42 C41 122.50(16)
C42 C43 C44 118.58(15)
C42 C43 H43 120.7
C44 C43 H43 120.7
C43 C44 C39 121.19(15)
C43 C44 H44 119.4
C39 C44 H44 119.4

loop_
_geom_bond_atom_site_label_1
_geom_bond_atom_site_label_2
_geom_bond_distance
F1 C20 1.3668(18)
F2 C42 1.3614(19)
C1 C2 1.339(2)
C1 C17 1.483(2)
C1 C10 1.496(2)
C2 C3 1.481(2)
C2 H2 0.9500
C3 C8 1.394(2)
C3 C4 1.400(2)
C4 C5 1.377(2)
C4 H4 0.9500
C5 C6 1.391(2)
C5 H5 0.9500
C6 C7 1.407(2)
C6 C9 1.501(2)
C7 C8 1.370(2)
C7 H7 0.9500
C8 H8 0.9500
C9 H9A 0.9800
C9 H9B 0.9800
C9 H9C 0.9800
C10 C15 1.388(2)
C10 C11 1.395(2)
C11 C12 1.386(2)
C11 H11 0.9500
C12 C13 1.386(2)
C12 H12 0.9500
C13 C14 1.390(2)
C13 C16 1.502(2)
C14 C15 1.382(2)
C14 H14 0.9500
C15 H15 0.9500
C16 H16A 0.9800
C16 H16B 0.9800
C16 H16C 0.9800
C17 C22 1.403(2)
C17 C18 1.405(2)
C18 C19 1.377(2)
C18 H18 0.9500
C19 C20 1.371(2)
C19 H19 0.9500
C20 C21 1.367(2)
C21 C22 1.381(2)
C21 H21 0.9500
C22 H22 0.9500
C23 C24 1.346(2)
C23 C39 1.484(2)
C23 C32 1.488(2)
C24 C25 1.472(2)
C24 H24 0.9500
C25 C26 1.398(2)
C25 C30 1.399(2)
C26 C27 1.380(2)
C26 H26 0.9500
C27 C28 1.398(2)
C27 H27 0.9500
C28 C29 1.391(2)
C28 C31 1.500(2)
C29 C30 1.383(2)
C29 H29 0.9500
C30 H30 0.9500
C31 H31A 0.9800
C31 H31B 0.9800
C31 H31C 0.9800
C32 C37 1.394(2)
C32 C33 1.396(2)
C33 C34 1.385(2)
C33 H33 0.9500
C34 C35 1.390(2)
C34 H34 0.9500
C35 C36 1.387(2)
C35 C38 1.507(2)
C36 C37 1.384(2)
C36 H36 0.9500
C37 H37 0.9500
C38 H38A 0.9800
C38 H38B 0.9800
C38 H38C 0.9800
C39 C44 1.397(2)
C39 C40 1.403(2)
C40 C41 1.379(2)
C40 H40 0.9500
C41 C42 1.371(2)
C41 H41 0.9500
C42 C43 1.371(2)
C43 C44 1.383(2)
C43 H43 0.9500
C44 H44 0.9500
